data_4113126
loop_
_publ_author_name
'Audris Huang'
'Jeremy J. Kodanko'
'Larry E. Overman'

_publ_section_title
;
 Asymmetric Synthesis of Pyrrolidinoindolines. Application for the
 Practical Total Synthesis of (-)-Phenserine
;
_journal_name_full 'Journal of the American Chemical Society'
_journal_page_first 14043
_journal_page_last 14053
_journal_paper_doi 10.1021/ja046690e
_journal_volume 126
_journal_year 2004
_chemical_formula_sum 'C18 H19 I N2'
_chemical_formula_weight 390.25
_chemical_name_systematic
; 
 ? 
;
_space_group_IT_number 4
_symmetry_cell_setting monoclinic
_symmetry_space_group_name_Hall 'P 2yb'
_symmetry_space_group_name_H-M 'P 1 21 1'
_atom_sites_solution_hydrogens difmap
_atom_sites_solution_primary direct
_atom_sites_solution_secondary difmap
_audit_creation_method SHELXTL
_cell_angle_alpha 90.00
_cell_angle_beta 114.4590(10)
_cell_angle_gamma 90.00
_cell_formula_units_Z 2
_cell_length_a 9.5099(4)
_cell_length_b 9.5868(4)
_cell_length_c 9.5449(4)
_cell_measurement_temperature 173(2)
_cell_volume 792.11(6)
_computing_cell_refinement 'Bruker SMART/SAINT'
_computing_data_collection 'Bruker SMART'
_computing_data_reduction 'Bruker SHELXTL'
_computing_molecular_graphics 'Bruker SHELXTL'
_computing_publication_material 'Bruker SHELXTL'
_computing_structure_refinement 'Bruker SHELXTL'
_computing_structure_solution 'Bruker SHELXTL'
_diffrn_ambient_temperature 173(2)
_diffrn_measured_fraction_theta_full 0.965
_diffrn_measured_fraction_theta_max 0.965
_diffrn_measurement_device_type 'CCD area detector'
_diffrn_measurement_method 'omega scans'
_diffrn_radiation_monochromator graphite
_diffrn_radiation_source 'sealed tube'
_diffrn_radiation_type MoK\a
_diffrn_radiation_wavelength 0.71073
_diffrn_reflns_av_R_equivalents 0.0194
_diffrn_reflns_av_sigmaI/netI 0.0251
_diffrn_reflns_limit_h_max 12
_diffrn_reflns_limit_h_min -12
_diffrn_reflns_limit_k_max 12
_diffrn_reflns_limit_k_min -12
_diffrn_reflns_limit_l_max 12
_diffrn_reflns_limit_l_min -12
_diffrn_reflns_number 8267
_diffrn_reflns_theta_full 28.29
_diffrn_reflns_theta_max 28.29
_diffrn_reflns_theta_min 2.34
_diffrn_standards_decay_% '< 1.0'
_diffrn_standards_interval_count 'initial 50 frames recollected'
_diffrn_standards_number '50 frames'
_exptl_absorpt_coefficient_mu 2.017
_exptl_absorpt_correction_T_max 0.7655
_exptl_absorpt_correction_T_min 0.5558
_exptl_absorpt_correction_type numerical
_exptl_absorpt_process_details 'Bruker SADABS'
_exptl_crystal_colour colorless
_exptl_crystal_density_diffrn 1.636
_exptl_crystal_density_meas ?
_exptl_crystal_description prism
_exptl_crystal_F_000 388
_exptl_crystal_size_max 0.33
_exptl_crystal_size_mid 0.22
_exptl_crystal_size_min 0.14
_refine_diff_density_max 0.572
_refine_diff_density_min -0.460
_refine_diff_density_rms 0.053
_refine_ls_abs_structure_details 'Flack H D (1983), Acta Cryst. A39, 876-881'
_refine_ls_abs_structure_Flack -0.012(12)
_refine_ls_extinction_coef 0.0033(6)
_refine_ls_extinction_expression Fc^*^=kFc[1+0.001xFc^2^\l^3^/sin(2\q)]^-1/4^
_refine_ls_extinction_method SHELXTL
_refine_ls_goodness_of_fit_ref 1.034
_refine_ls_hydrogen_treatment refall
_refine_ls_matrix_type full
_refine_ls_number_parameters 267
_refine_ls_number_reflns 3551
_refine_ls_number_restraints 1
_refine_ls_restrained_S_all 1.034
_refine_ls_R_factor_all 0.0154
_refine_ls_R_factor_gt 0.0151
_refine_ls_shift/su_max 0.001
_refine_ls_shift/su_mean 0.000
_refine_ls_structure_factor_coef Fsqd
_refine_ls_weighting_details 'calc w=1/[\s^2^(Fo^2^)+(0.0182P)^2^+0.1467P] where P=(Fo^2^+2Fc^2^)/3'
_refine_ls_weighting_scheme calc
_refine_ls_wR_factor_gt 0.0384
_refine_ls_wR_factor_ref 0.0386
_reflns_number_gt 3503
_reflns_number_total 3551
_reflns_threshold_expression >2sigma(I)
_cod_data_source_file ja046690esi20040617_081035_1.cif
_cod_data_source_block compound61
_cod_depositor_comments
;
The following automatic conversions were performed:

'_exptl_crystal_density_meas' value 'none' was changed to '?' - the
value is perceived as not measured.

Automatic conversion script
Id: cif_fix_values 3008 2015-01-20 13:52:24Z robertas 
;
_cod_database_code 4113126

loop_
_symmetry_equiv_pos_as_xyz
'x, y, z'
'-x, y+1/2, -z'

loop_
_atom_site_label
_atom_site_type_symbol
_atom_site_fract_x
_atom_site_fract_y
_atom_site_fract_z
_atom_site_U_iso_or_equiv
_atom_site_adp_type
_atom_site_occupancy
_atom_site_symmetry_multiplicity
_atom_site_calc_flag
I1 I -0.488379(11) 0.46510(2) 0.373999(11) 0.02132(5) Uani 1 1 d
N1 N -0.4667(2) 0.74616(19) 0.16105(19) 0.0172(3) Uani 1 1 d
N2 N -0.57110(16) 0.9703(3) 0.02708(15) 0.0180(3) Uani 1 1 d
C1 C -0.4402(2) 0.8740(2) 0.0877(2) 0.0156(4) Uani 1 1 d
C2 C -0.31332(18) 0.9589(3) 0.22089(17) 0.0161(3) Uani 1 1 d
C3 C -0.2714(2) 0.8629(2) 0.3582(2) 0.0158(4) Uani 1 1 d
C4 C -0.1668(2) 0.8852(2) 0.5081(2) 0.0195(4) Uani 1 1 d
C5 C -0.1522(2) 0.7852(2) 0.6198(2) 0.0216(4) Uani 1 1 d
C6 C -0.2425(2) 0.6660(2) 0.5795(2) 0.0202(4) Uani 1 1 d
C7 C -0.3490(2) 0.6439(2) 0.4277(2) 0.0175(4) Uani 1 1 d
C8 C -0.3639(2) 0.7437(2) 0.3159(2) 0.0160(4) Uani 1 1 d
C9 C -0.5694(2) 1.0452(2) 0.1621(2) 0.0206(4) Uani 1 1 d
C10 C -0.4013(3) 1.0876(2) 0.2407(2) 0.0208(4) Uani 1 1 d
C11 C -0.7202(3) 0.9112(3) -0.0725(3) 0.0241(4) Uani 1 1 d
C12 C -0.1744(2) 1.00240(19) 0.1863(2) 0.0188(4) Uani 1 1 d
C13 C -0.0741(2) 0.8834(2) 0.1773(2) 0.0178(4) Uani 1 1 d
C14 C 0.0550(2) 0.8409(2) 0.3070(2) 0.0216(4) Uani 1 1 d
C15 C 0.1456(3) 0.7307(2) 0.2996(2) 0.0240(4) Uani 1 1 d
C16 C 0.1079(3) 0.6580(2) 0.1630(3) 0.0234(4) Uani 1 1 d
C17 C -0.0196(2) 0.6990(2) 0.0331(2) 0.0212(4) Uani 1 1 d
C18 C -0.1086(2) 0.8119(2) 0.0395(2) 0.0194(4) Uani 1 1 d
H1 H -0.475(3) 0.672(3) 0.113(3) 0.021(6) Uiso 1 1 d
H1A H -0.407(3) 0.851(2) 0.008(3) 0.011(5) Uiso 1 1 d
H4 H -0.111(2) 0.976(4) 0.531(2) 0.025(5) Uiso 1 1 d
H5 H -0.080(3) 0.804(3) 0.726(3) 0.028(7) Uiso 1 1 d
H6 H -0.227(3) 0.594(3) 0.655(3) 0.021(6) Uiso 1 1 d
H9A H -0.607(2) 0.984(3) 0.225(2) 0.020(6) Uiso 1 1 d
H9B H -0.636(3) 1.112(3) 0.138(3) 0.022(6) Uiso 1 1 d
H10A H -0.364(3) 1.112(3) 0.344(3) 0.017(6) Uiso 1 1 d
H10B H -0.388(3) 1.172(3) 0.179(3) 0.025(7) Uiso 1 1 d
H11A H -0.794(3) 0.975(4) -0.101(3) 0.034(7) Uiso 1 1 d
H11B H -0.724(4) 0.867(3) -0.175(4) 0.039(8) Uiso 1 1 d
H11C H -0.751(4) 0.840(3) -0.016(3) 0.032(7) Uiso 1 1 d
H12A H -0.216(3) 1.054(3) 0.090(3) 0.019(6) Uiso 1 1 d
H12B H -0.115(3) 1.058(3) 0.254(3) 0.026(7) Uiso 1 1 d
H14 H 0.078(4) 0.888(4) 0.395(3) 0.043(8) Uiso 1 1 d
H15 H 0.229(3) 0.706(3) 0.387(3) 0.020(7) Uiso 1 1 d
H16 H 0.172(3) 0.591(3) 0.162(3) 0.028(7) Uiso 1 1 d
H17 H -0.048(3) 0.642(3) -0.063(3) 0.025(6) Uiso 1 1 d
H18 H -0.197(3) 0.842(3) -0.049(3) 0.018(6) Uiso 1 1 d

loop_
_atom_site_aniso_label
_atom_site_aniso_U_11
_atom_site_aniso_U_22
_atom_site_aniso_U_33
_atom_site_aniso_U_23
_atom_site_aniso_U_13
_atom_site_aniso_U_12
I1 0.02316(6) 0.01791(7) 0.02184(6) 0.00376(7) 0.00826(5) -0.00206(8)
N1 0.0204(8) 0.0140(8) 0.0149(7) 0.0013(7) 0.0052(7) 0.0002(7)
N2 0.0194(6) 0.0165(7) 0.0173(6) 0.0018(11) 0.0067(5) 0.0042(11)
C1 0.0177(9) 0.0143(9) 0.0144(8) 0.0007(7) 0.0064(7) 0.0011(7)
C2 0.0196(7) 0.0139(8) 0.0133(6) 0.0008(12) 0.0054(6) 0.0029(13)
C3 0.0185(9) 0.0139(9) 0.0160(8) 0.0029(7) 0.0082(8) 0.0033(7)
C4 0.0213(9) 0.0182(10) 0.0188(9) -0.0027(8) 0.0081(8) -0.0007(8)
C5 0.0232(10) 0.0237(10) 0.0153(9) -0.0013(8) 0.0055(8) 0.0014(8)
C6 0.0229(10) 0.0232(11) 0.0143(9) 0.0030(8) 0.0075(8) 0.0033(9)
C7 0.0190(9) 0.0160(9) 0.0186(9) 0.0034(7) 0.0089(8) 0.0014(7)
C8 0.0169(8) 0.0152(9) 0.0168(9) -0.0007(7) 0.0079(7) 0.0032(7)
C9 0.0257(10) 0.0172(10) 0.0206(9) 0.0023(8) 0.0113(8) 0.0074(8)
C10 0.0285(10) 0.0146(10) 0.0183(10) -0.0008(8) 0.0085(8) 0.0036(8)
C11 0.0195(10) 0.0232(10) 0.0254(11) -0.0002(8) 0.0051(9) 0.0035(8)
C12 0.0231(9) 0.0122(10) 0.0192(9) -0.0005(7) 0.0068(8) -0.0032(7)
C13 0.0183(9) 0.0155(9) 0.0209(9) 0.0022(7) 0.0093(8) -0.0029(7)
C14 0.0213(10) 0.0243(10) 0.0175(9) -0.0021(8) 0.0065(8) -0.0032(8)
C15 0.0206(10) 0.0279(12) 0.0193(10) 0.0049(9) 0.0040(8) 0.0030(9)
C16 0.0225(10) 0.0238(11) 0.0256(10) 0.0013(8) 0.0117(9) 0.0040(9)
C17 0.0222(10) 0.0238(10) 0.0190(10) 0.0003(8) 0.0102(8) -0.0001(8)
C18 0.0184(9) 0.0229(10) 0.0157(9) 0.0024(8) 0.0060(8) -0.0022(8)

loop_
_atom_type_symbol
_atom_type_description
_atom_type_scat_dispersion_real
_atom_type_scat_dispersion_imag
_atom_type_scat_source
C C 0.0033 0.0016 'International Tables Vol C Tables 4.2.6.8 and 6.1.1.4'
H H 0.0000 0.0000 'International Tables Vol C Tables 4.2.6.8 and 6.1.1.4'
N N 0.0061 0.0033 'International Tables Vol C Tables 4.2.6.8 and 6.1.1.4'
I I -0.4742 1.8119 'International Tables Vol C Tables 4.2.6.8 and 6.1.1.4'

loop_
_geom_angle_atom_site_label_1
_geom_angle_atom_site_label_2
_geom_angle_atom_site_label_3
_geom_angle
C8 N1 C1 109.43(17)
C11 N2 C1 116.8(2)
C11 N2 C9 114.67(15)
C1 N2 C9 105.24(14)
N2 C1 N1 115.13(17)
N2 C1 C2 103.62(18)
N1 C1 C2 105.65(17)
C3 C2 C10 109.93(14)
C3 C2 C12 114.02(15)
C10 C2 C12 111.4(2)
C3 C2 C1 103.0(2)
C10 C2 C1 103.87(14)
C12 C2 C1 113.90(15)
C4 C3 C8 121.64(18)
C4 C3 C2 128.4(2)
C8 C3 C2 109.81(18)
C3 C4 C5 119.05(19)
C6 C5 C4 120.00(19)
C5 C6 C7 120.89(19)
C8 C7 C6 119.24(19)
C8 C7 I1 121.31(14)
C6 C7 I1 119.41(15)
N1 C8 C7 128.79(19)
N1 C8 C3 111.96(17)
C7 C8 C3 119.19(18)
N2 C9 C10 101.08(15)
C9 C10 C2 103.81(17)
C13 C12 C2 115.08(18)
C14 C13 C18 118.02(19)
C14 C13 C12 120.89(18)
C18 C13 C12 121.09(19)
C15 C14 C13 121.0(2)
C14 C15 C16 120.5(2)
C17 C16 C15 119.2(2)
C16 C17 C18 120.34(19)
C17 C18 C13 120.88(19)

loop_
_geom_bond_atom_site_label_1
_geom_bond_atom_site_label_2
_geom_bond_distance
I1 C7 2.096(2)
N1 C8 1.394(3)
N1 C1 1.484(3)
N2 C11 1.456(3)
N2 C1 1.463(3)
N2 C9 1.469(3)
C1 C2 1.570(3)
C2 C3 1.514(3)
C2 C10 1.546(3)
C2 C12 1.546(3)
C3 C4 1.380(3)
C3 C8 1.396(3)
C4 C5 1.398(3)
C5 C6 1.384(3)
C6 C7 1.398(3)
C7 C8 1.396(3)
C9 C10 1.513(3)
C12 C13 1.512(3)
C13 C14 1.395(3)
C13 C18 1.396(3)
C14 C15 1.383(3)
C15 C16 1.388(3)
C16 C17 1.385(3)
C17 C18 1.391(3)

loop_
_geom_torsion_atom_site_label_1
_geom_torsion_atom_site_label_2
_geom_torsion_atom_site_label_3
_geom_torsion_atom_site_label_4
_geom_torsion
C11 N2 C1 N1 -50.4(2)
C9 N2 C1 N1 78.1(2)
C11 N2 C1 C2 -165.24(15)
C9 N2 C1 C2 -36.7(2)
C8 N1 C1 N2 -117.70(18)
C8 N1 C1 C2 -4.0(2)
N2 C1 C2 C3 125.41(16)
N1 C1 C2 C3 3.97(19)
N2 C1 C2 C10 10.8(2)
N1 C1 C2 C10 -110.69(18)
N2 C1 C2 C12 -110.60(19)
N1 C1 C2 C12 127.96(19)
C10 C2 C3 C4 -68.7(2)
C12 C2 C3 C4 57.2(3)
C1 C2 C3 C4 -178.85(19)
C10 C2 C3 C8 107.5(2)
C12 C2 C3 C8 -126.6(2)
C1 C2 C3 C8 -2.7(2)
C8 C3 C4 C5 0.6(3)
C2 C3 C4 C5 176.29(19)
C3 C4 C5 C6 -0.2(3)
C4 C5 C6 C7 -0.1(3)
C5 C6 C7 C8 0.1(3)
C5 C6 C7 I1 -177.88(16)
C1 N1 C8 C7 179.50(18)
C1 N1 C8 C3 2.4(2)
C6 C7 C8 N1 -176.61(19)
I1 C7 C8 N1 1.3(3)
C6 C7 C8 C3 0.3(3)
I1 C7 C8 C3 178.20(14)
C4 C3 C8 N1 176.77(18)
C2 C3 C8 N1 0.3(2)
C4 C3 C8 C7 -0.6(3)
C2 C3 C8 C7 -177.05(17)
C11 N2 C9 C10 178.2(2)
C1 N2 C9 C10 48.5(2)
N2 C9 C10 C2 -39.7(2)
C3 C2 C10 C9 -91.87(19)
C12 C2 C10 C9 140.76(16)
C1 C2 C10 C9 17.7(2)
C3 C2 C12 C13 50.4(3)
C10 C2 C12 C13 175.50(16)
C1 C2 C12 C13 -67.4(2)
C2 C12 C13 C14 -92.2(2)
C2 C12 C13 C18 87.2(2)
C18 C13 C14 C15 -0.3(3)
C12 C13 C14 C15 179.01(19)
C13 C14 C15 C16 -1.4(3)
C14 C15 C16 C17 1.5(3)
C15 C16 C17 C18 0.1(3)
C16 C17 C18 C13 -1.8(3)
C14 C13 C18 C17 1.9(3)
C12 C13 C18 C17 -177.42(18)
